data_7159269
loop_
_publ_author_name
'Zhang, Tao'
'Ji, Danqing'
'Sun, Jiangtao'

_publ_section_title
;
 Catalytic aminomethylative etherification of <i>N</i>-allenamides with
 <i>N</i>,<i>O</i>-acetals enabled by Lewis/Br&#xf8;nsted acid catalysis.
;
_journal_issue 16
_journal_name_full 'Organic &amp; biomolecular chemistry'
_journal_page_first 3340
_journal_page_last 3344
_journal_paper_doi 10.1039/d3ob00363a
_journal_volume 21
_journal_year 2023
_chemical_formula_sum 'C32 H34 N2 O3 S'
_chemical_formula_weight 526.67
_space_group_crystal_system monoclinic
_space_group_IT_number 14
_space_group_name_Hall '-P 2ybc'
_space_group_name_H-M_alt 'P 1 21/c 1'
_atom_sites_solution_hydrogens geom
_audit_block_doi 10.5517/ccdc.csd.cc23qy71
_audit_creation_method SHELXL-2018/3
_audit_update_record
;
2019-10-10 deposited with the CCDC.	2023-03-29 downloaded from the CCDC.
;
_cell_angle_alpha 90
_cell_angle_beta 92.516(2)
_cell_angle_gamma 90
_cell_formula_units_Z 4
_cell_length_a 9.8161(5)
_cell_length_b 17.3216(10)
_cell_length_c 16.6079(10)
_cell_measurement_reflns_used 8699
_cell_measurement_temperature 173(2)
_cell_measurement_theta_max 27.51
_cell_measurement_theta_min 2.46
_cell_volume 2821.1(3)
_computing_structure_refinement 'SHELXL-2018/3 (Sheldrick, 2018)'
_computing_structure_solution 'SHELXT 2014/5 (Sheldrick, 2014)'
_diffrn_ambient_temperature 173(2)
_diffrn_measured_fraction_theta_full 0.999
_diffrn_measured_fraction_theta_max 0.999
_diffrn_measurement_device_type 'Bruker APEX-II CCD'
_diffrn_measurement_method '\f and \w scans'
_diffrn_radiation_type MoK\a
_diffrn_radiation_wavelength 0.71073
_diffrn_reflns_av_R_equivalents 0.0472
_diffrn_reflns_av_unetI/netI 0.0394
_diffrn_reflns_Laue_measured_fraction_full 0.999
_diffrn_reflns_Laue_measured_fraction_max 0.999
_diffrn_reflns_limit_h_max 11
_diffrn_reflns_limit_h_min -8
_diffrn_reflns_limit_k_max 20
_diffrn_reflns_limit_k_min -20
_diffrn_reflns_limit_l_max 19
_diffrn_reflns_limit_l_min -19
_diffrn_reflns_number 19950
_diffrn_reflns_point_group_measured_fraction_full 0.999
_diffrn_reflns_point_group_measured_fraction_max 0.999
_diffrn_reflns_theta_full 25.009
_diffrn_reflns_theta_max 25.009
_diffrn_reflns_theta_min 2.352
_exptl_absorpt_coefficient_mu 0.150
_exptl_crystal_density_diffrn 1.240
_exptl_crystal_description block
_exptl_crystal_F_000 1120
_exptl_crystal_size_max 0.190
_exptl_crystal_size_mid 0.160
_exptl_crystal_size_min 0.150
_refine_diff_density_max 0.304
_refine_diff_density_min -0.365
_refine_diff_density_rms 0.043
_refine_ls_extinction_method none
_refine_ls_goodness_of_fit_ref 1.015
_refine_ls_hydrogen_treatment constr
_refine_ls_matrix_type full
_refine_ls_number_parameters 345
_refine_ls_number_reflns 4979
_refine_ls_number_restraints 0
_refine_ls_restrained_S_all 1.015
_refine_ls_R_factor_all 0.0498
_refine_ls_R_factor_gt 0.0374
_refine_ls_shift/su_max 0.001
_refine_ls_shift/su_mean 0.000
_refine_ls_structure_factor_coef Fsqd
_refine_ls_weighting_details 'w=1/[\s^2^(Fo^2^)+(0.0396P)^2^+1.2719P] where P=(Fo^2^+2Fc^2^)/3'
_refine_ls_weighting_scheme calc
_refine_ls_wR_factor_gt 0.0877
_refine_ls_wR_factor_ref 0.0944
_reflns_Friedel_coverage 0.000
_reflns_number_gt 4115
_reflns_number_total 4979
_reflns_threshold_expression 'I > 2\s(I)'
_cod_data_source_file d3ob00363a2.cif
_cod_data_source_block 20181024cz_0m_a
_cod_depositor_comments 'Adding full bibliography for 7159269--7159270.cif.'
_cod_original_sg_symbol_H-M 'P 21/c'
_cod_database_code 7159269
_shelx_shelxl_version_number 2018/3
_shelx_space_group_comment
;
The symmetry employed for this shelxl refinement is uniquely defined
by the following loop, which should always be used as a source of
symmetry information in preference to the above space-group names.
They are only intended as comments.
;
_shelx_estimated_absorpt_t_min 0.972
_shelx_estimated_absorpt_t_max 0.978

loop_
_space_group_symop_operation_xyz
'x, y, z'
'-x, y+1/2, -z+1/2'
'-x, -y, -z'
'x, -y-1/2, z-1/2'

loop_
_atom_site_label
_atom_site_type_symbol
_atom_site_fract_x
_atom_site_fract_y
_atom_site_fract_z
_atom_site_U_iso_or_equiv
_atom_site_adp_type
_atom_site_occupancy
_atom_site_site_symmetry_order
_atom_site_calc_flag
_atom_site_refinement_flags_posn
_atom_site_refinement_flags_adp
_atom_site_refinement_flags_occupancy
_atom_site_disorder_assembly
_atom_site_disorder_group
C1 C 0.47169(17) 0.66586(10) 0.77874(10) 0.0234(4) Uani 1 1 d . . . . .
H1 H 0.472793 0.720126 0.770488 0.028 Uiso 1 1 calc R U . . .
C2 C 0.59099(18) 0.62801(10) 0.80304(10) 0.0262(4) Uani 1 1 d . . . . .
H2 H 0.673312 0.656304 0.811388 0.031 Uiso 1 1 calc R U . . .
C3 C 0.58998(18) 0.54898(10) 0.81510(10) 0.0275(4) Uani 1 1 d . . . . .
H3 H 0.671671 0.523023 0.831784 0.033 Uiso 1 1 calc R U . . .
C4 C 0.47031(18) 0.50775(10) 0.80290(10) 0.0266(4) Uani 1 1 d . . . . .
H4 H 0.469826 0.453461 0.811029 0.032 Uiso 1 1 calc R U . . .
C5 C 0.35075(18) 0.54572(10) 0.77875(10) 0.0237(4) Uani 1 1 d . . . . .
H5 H 0.268650 0.517167 0.770672 0.028 Uiso 1 1 calc R U . . .
C6 C 0.35003(17) 0.62505(10) 0.76629(10) 0.0202(4) Uani 1 1 d . . . . .
C7 C 0.22122(17) 0.66713(10) 0.73927(10) 0.0220(4) Uani 1 1 d . . . . .
H7A H 0.150469 0.628930 0.722593 0.026 Uiso 1 1 calc R U . . .
H7B H 0.187221 0.696863 0.785173 0.026 Uiso 1 1 calc R U . . .
C8 C 0.12617(16) 0.77199(10) 0.66001(10) 0.0217(4) Uani 1 1 d . . . . .
H8A H 0.041003 0.741298 0.658077 0.026 Uiso 1 1 calc R U . . .
H8B H 0.132433 0.798676 0.607586 0.026 Uiso 1 1 calc R U . . .
C9 C 0.11999(17) 0.83151(9) 0.72640(10) 0.0208(4) Uani 1 1 d . . . . .
C10 C -0.00243(18) 0.84822(11) 0.76168(11) 0.0307(4) Uani 1 1 d . . . . .
H10 H -0.082332 0.820152 0.745852 0.037 Uiso 1 1 calc R U . . .
C11 C -0.0090(2) 0.90545(12) 0.81974(12) 0.0379(5) Uani 1 1 d . . . . .
H11 H -0.093591 0.916491 0.842963 0.046 Uiso 1 1 calc R U . . .
C12 C 0.1055(2) 0.94639(11) 0.84405(11) 0.0331(5) Uani 1 1 d . . . . .
H12 H 0.100177 0.985977 0.883373 0.040 Uiso 1 1 calc R U . . .
C13 C 0.2287(2) 0.92930(10) 0.81063(11) 0.0302(4) Uani 1 1 d . . . . .
H13 H 0.308758 0.956678 0.827656 0.036 Uiso 1 1 calc R U . . .
C14 C 0.23541(18) 0.87240(10) 0.75243(11) 0.0260(4) Uani 1 1 d . . . . .
H14 H 0.320446 0.861105 0.729900 0.031 Uiso 1 1 calc R U . . .
C15 C 0.26816(16) 0.67557(9) 0.59886(10) 0.0201(4) Uani 1 1 d . . . . .
H15A H 0.182554 0.649718 0.580168 0.024 Uiso 1 1 calc R U . . .
H15B H 0.336588 0.634974 0.611921 0.024 Uiso 1 1 calc R U . . .
C16 C 0.31828(16) 0.72507(9) 0.53177(10) 0.0182(4) Uani 1 1 d . . . . .
C17 C 0.44026(16) 0.77528(9) 0.55449(10) 0.0184(4) Uani 1 1 d . . . . .
H17 H 0.420107 0.804179 0.604717 0.022 Uiso 1 1 calc R U . . .
C18 C 0.38843(19) 0.89728(10) 0.49721(11) 0.0291(4) Uani 1 1 d . . . . .
H18A H 0.292868 0.883640 0.484978 0.044 Uiso 1 1 calc R U . . .
H18B H 0.418403 0.934809 0.457537 0.044 Uiso 1 1 calc R U . . .
H18C H 0.397437 0.919887 0.551278 0.044 Uiso 1 1 calc R U . . .
C19 C 0.59206(15) 0.66523(9) 0.51646(10) 0.0175(3) Uani 1 1 d . . . . .
C20 C 0.59048(16) 0.67787(10) 0.43373(10) 0.0206(4) Uani 1 1 d . . . . .
H20 H 0.569940 0.727670 0.412517 0.025 Uiso 1 1 calc R U . . .
C21 C 0.61905(17) 0.61741(10) 0.38230(11) 0.0240(4) Uani 1 1 d . . . . .
H21 H 0.616006 0.625378 0.325652 0.029 Uiso 1 1 calc R U . . .
C22 C 0.65194(17) 0.54557(10) 0.41374(11) 0.0250(4) Uani 1 1 d . . . . .
H22 H 0.672386 0.504303 0.378586 0.030 Uiso 1 1 calc R U . . .
C23 C 0.65523(17) 0.53347(10) 0.49602(11) 0.0247(4) Uani 1 1 d . . . . .
H23 H 0.678940 0.484080 0.517179 0.030 Uiso 1 1 calc R U . . .
C24 C 0.62415(16) 0.59297(9) 0.54782(11) 0.0213(4) Uani 1 1 d . . . . .
H24 H 0.624801 0.584348 0.604328 0.026 Uiso 1 1 calc R U . . .
C25 C 0.78332(16) 0.81962(10) 0.54825(10) 0.0201(4) Uani 1 1 d . . . . .
C26 C 0.86321(16) 0.77985(10) 0.49492(11) 0.0232(4) Uani 1 1 d . . . . .
H26 H 0.873694 0.725459 0.499173 0.028 Uiso 1 1 calc R U . . .
C27 C 0.92730(17) 0.82050(10) 0.43552(11) 0.0257(4) Uani 1 1 d . . . . .
H27 H 0.980441 0.793334 0.398371 0.031 Uiso 1 1 calc R U . . .
C28 C 0.91534(16) 0.90044(10) 0.42921(11) 0.0239(4) Uani 1 1 d . . . . .
C29 C 0.83810(17) 0.93882(10) 0.48501(11) 0.0263(4) Uani 1 1 d . . . . .
H29 H 0.831505 0.993504 0.482717 0.032 Uiso 1 1 calc R U . . .
C30 C 0.77077(17) 0.89935(10) 0.54363(11) 0.0240(4) Uani 1 1 d . . . . .
H30 H 0.716582 0.926418 0.580319 0.029 Uiso 1 1 calc R U . . .
C31 C 0.98214(19) 0.94364(11) 0.36276(12) 0.0341(5) Uani 1 1 d . . . . .
H31A H 0.965476 0.999090 0.368672 0.051 Uiso 1 1 calc R U . . .
H31B H 0.943835 0.926109 0.310421 0.051 Uiso 1 1 calc R U . . .
H31C H 1.080546 0.933807 0.365970 0.051 Uiso 1 1 calc R U . . .
C32 C 0.26163(17) 0.72458(10) 0.45817(10) 0.0246(4) Uani 1 1 d . . . . .
H32A H 0.185780 0.691990 0.445686 0.030 Uiso 1 1 calc R U . . .
H32B H 0.296733 0.756817 0.417705 0.030 Uiso 1 1 calc R U . . .
N1 N 0.24321(13) 0.71985(7) 0.67206(8) 0.0182(3) Uani 1 1 d . . . . .
N2 N 0.56084(13) 0.72672(7) 0.57161(8) 0.0178(3) Uani 1 1 d . . . . .
O1 O 0.77922(11) 0.70689(7) 0.65006(7) 0.0257(3) Uani 1 1 d . . . . .
O2 O 0.63726(12) 0.82188(7) 0.67552(7) 0.0249(3) Uani 1 1 d . . . . .
O3 O 0.47060(11) 0.82977(6) 0.49410(7) 0.0222(3) Uani 1 1 d . . . . .
S1 S 0.69266(4) 0.76772(2) 0.62027(2) 0.01959(12) Uani 1 1 d . . . . .

loop_
_atom_site_aniso_label
_atom_site_aniso_U_11
_atom_site_aniso_U_22
_atom_site_aniso_U_33
_atom_site_aniso_U_23
_atom_site_aniso_U_13
_atom_site_aniso_U_12
C1 0.0282(9) 0.0219(9) 0.0201(9) 0.0009(7) 0.0005(7) -0.0021(7)
C2 0.0252(9) 0.0316(10) 0.0216(10) -0.0009(8) -0.0016(7) -0.0020(8)
C3 0.0300(10) 0.0313(10) 0.0210(10) -0.0007(8) 0.0006(7) 0.0082(8)
C4 0.0388(11) 0.0198(9) 0.0215(10) 0.0002(7) 0.0052(8) 0.0039(8)
C5 0.0281(10) 0.0247(9) 0.0186(9) -0.0011(7) 0.0043(7) -0.0028(7)
C6 0.0249(9) 0.0231(9) 0.0129(8) -0.0002(7) 0.0037(7) -0.0002(7)
C7 0.0214(9) 0.0246(9) 0.0204(9) 0.0003(7) 0.0037(7) -0.0039(7)
C8 0.0179(8) 0.0255(9) 0.0216(9) -0.0001(7) -0.0002(7) 0.0007(7)
C9 0.0229(9) 0.0221(9) 0.0175(9) 0.0031(7) 0.0007(7) 0.0029(7)
C10 0.0213(9) 0.0422(11) 0.0283(10) -0.0076(9) -0.0012(8) 0.0040(8)
C11 0.0270(10) 0.0534(13) 0.0335(12) -0.0116(10) 0.0027(9) 0.0150(9)
C12 0.0438(12) 0.0299(10) 0.0255(10) -0.0070(8) 0.0008(9) 0.0098(9)
C13 0.0373(11) 0.0266(10) 0.0268(10) -0.0022(8) 0.0032(8) -0.0063(8)
C14 0.0262(9) 0.0275(10) 0.0249(10) -0.0008(8) 0.0074(7) -0.0030(7)
C15 0.0184(8) 0.0196(8) 0.0221(9) -0.0039(7) 0.0005(7) -0.0015(7)
C16 0.0179(8) 0.0184(8) 0.0184(9) -0.0026(7) 0.0024(7) 0.0043(6)
C17 0.0200(8) 0.0194(9) 0.0160(8) 0.0017(7) 0.0018(7) 0.0026(6)
C18 0.0388(11) 0.0210(9) 0.0275(10) 0.0032(8) 0.0014(8) 0.0066(8)
C19 0.0136(8) 0.0191(8) 0.0198(9) -0.0026(7) 0.0013(6) -0.0012(6)
C20 0.0206(9) 0.0213(9) 0.0199(9) 0.0015(7) 0.0014(7) 0.0012(7)
C21 0.0255(9) 0.0290(10) 0.0179(9) -0.0022(8) 0.0042(7) -0.0005(7)
C22 0.0261(9) 0.0224(9) 0.0268(10) -0.0072(8) 0.0046(7) 0.0005(7)
C23 0.0258(9) 0.0187(9) 0.0296(10) 0.0011(8) 0.0023(7) 0.0026(7)
C24 0.0210(9) 0.0226(9) 0.0201(9) 0.0019(7) -0.0005(7) -0.0009(7)
C25 0.0163(8) 0.0240(9) 0.0198(9) -0.0005(7) -0.0014(7) -0.0028(7)
C26 0.0201(9) 0.0220(9) 0.0276(10) 0.0000(8) 0.0009(7) 0.0030(7)
C27 0.0199(9) 0.0312(10) 0.0262(10) -0.0028(8) 0.0040(7) 0.0037(7)
C28 0.0185(9) 0.0292(10) 0.0239(10) 0.0003(8) 0.0010(7) -0.0019(7)
C29 0.0267(9) 0.0216(9) 0.0312(10) -0.0003(8) 0.0054(8) -0.0010(7)
C30 0.0236(9) 0.0232(9) 0.0258(10) -0.0042(8) 0.0061(7) -0.0015(7)
C31 0.0325(11) 0.0380(11) 0.0328(11) 0.0035(9) 0.0114(8) -0.0010(9)
C32 0.0229(9) 0.0276(10) 0.0232(10) -0.0027(8) 0.0003(7) 0.0020(7)
N1 0.0184(7) 0.0198(7) 0.0165(7) 0.0003(6) 0.0021(5) 0.0006(5)
N2 0.0174(7) 0.0190(7) 0.0170(7) -0.0021(6) 0.0002(6) 0.0002(5)
O1 0.0228(6) 0.0287(7) 0.0251(7) 0.0041(5) -0.0062(5) -0.0017(5)
O2 0.0273(6) 0.0279(7) 0.0195(6) -0.0057(5) 0.0021(5) -0.0059(5)
O3 0.0259(6) 0.0200(6) 0.0210(6) 0.0054(5) 0.0044(5) 0.0025(5)
S1 0.0192(2) 0.0222(2) 0.0172(2) -0.00055(17) -0.00133(16) -0.00273(16)

loop_
_atom_type_symbol
_atom_type_description
_atom_type_scat_dispersion_real
_atom_type_scat_dispersion_imag
_atom_type_scat_source
C C 0.0033 0.0016 'International Tables Vol C Tables 4.2.6.8 and 6.1.1.4'
H H 0.0000 0.0000 'International Tables Vol C Tables 4.2.6.8 and 6.1.1.4'
N N 0.0061 0.0033 'International Tables Vol C Tables 4.2.6.8 and 6.1.1.4'
O O 0.0106 0.0060 'International Tables Vol C Tables 4.2.6.8 and 6.1.1.4'
S S 0.1246 0.1234 'International Tables Vol C Tables 4.2.6.8 and 6.1.1.4'

loop_
_citation_id
_citation_doi
_citation_year
1 10.1021/acs.orglett.9b03449 2019

loop_
_geom_angle_atom_site_label_1
_geom_angle_atom_site_label_2
_geom_angle_atom_site_label_3
_geom_angle
_geom_angle_site_symmetry_1
_geom_angle_site_symmetry_3
_geom_angle_publ_flag
C2 C1 C6 120.66(16) . . ?
C2 C1 H1 119.7 . . ?
C6 C1 H1 119.7 . . ?
C3 C2 C1 119.91(17) . . ?
C3 C2 H2 120.0 . . ?
C1 C2 H2 120.0 . . ?
C4 C3 C2 120.10(17) . . ?
C4 C3 H3 119.9 . . ?
C2 C3 H3 119.9 . . ?
C3 C4 C5 119.97(16) . . ?
C3 C4 H4 120.0 . . ?
C5 C4 H4 120.0 . . ?
C6 C5 C4 120.66(16) . . ?
C6 C5 H5 119.7 . . ?
C4 C5 H5 119.7 . . ?
C5 C6 C1 118.70(16) . . ?
C5 C6 C7 121.34(15) . . ?
C1 C6 C7 119.95(15) . . ?
N1 C7 C6 112.19(13) . . ?
N1 C7 H7A 109.2 . . ?
C6 C7 H7A 109.2 . . ?
N1 C7 H7B 109.2 . . ?
C6 C7 H7B 109.2 . . ?
H7A C7 H7B 107.9 . . ?
N1 C8 C9 112.09(13) . . ?
N1 C8 H8A 109.2 . . ?
C9 C8 H8A 109.2 . . ?
N1 C8 H8B 109.2 . . ?
C9 C8 H8B 109.2 . . ?
H8A C8 H8B 107.9 . . ?
C14 C9 C10 118.09(16) . . ?
C14 C9 C8 121.08(15) . . ?
C10 C9 C8 120.81(15) . . ?
C11 C10 C9 120.64(17) . . ?
C11 C10 H10 119.7 . . ?
C9 C10 H10 119.7 . . ?
C12 C11 C10 120.70(17) . . ?
C12 C11 H11 119.7 . . ?
C10 C11 H11 119.7 . . ?
C11 C12 C13 119.30(17) . . ?
C11 C12 H12 120.3 . . ?
C13 C12 H12 120.3 . . ?
C14 C13 C12 120.08(18) . . ?
C14 C13 H13 120.0 . . ?
C12 C13 H13 120.0 . . ?
C13 C14 C9 121.17(17) . . ?
C13 C14 H14 119.4 . . ?
C9 C14 H14 119.4 . . ?
N1 C15 C16 112.80(13) . . ?
N1 C15 H15A 109.0 . . ?
C16 C15 H15A 109.0 . . ?
N1 C15 H15B 109.0 . . ?
C16 C15 H15B 109.0 . . ?
H15A C15 H15B 107.8 . . ?
C32 C16 C15 122.92(15) . . ?
C32 C16 C17 122.05(15) . . ?
C15 C16 C17 115.04(13) . . ?
O3 C17 N2 108.98(12) . . ?
O3 C17 C16 113.22(13) . . ?
N2 C17 C16 109.92(13) . . ?
O3 C17 H17 108.2 . . ?
N2 C17 H17 108.2 . . ?
C16 C17 H17 108.2 . . ?
O3 C18 H18A 109.5 . . ?
O3 C18 H18B 109.5 . . ?
H18A C18 H18B 109.5 . . ?
O3 C18 H18C 109.5 . . ?
H18A C18 H18C 109.5 . . ?
H18B C18 H18C 109.5 . . ?
C24 C19 C20 120.38(15) . . ?
C24 C19 N2 118.54(14) . . ?
C20 C19 N2 121.08(14) . . ?
C21 C20 C19 119.70(15) . . ?
C21 C20 H20 120.2 . . ?
C19 C20 H20 120.2 . . ?
C22 C21 C20 119.80(16) . . ?
C22 C21 H21 120.1 . . ?
C20 C21 H21 120.1 . . ?
C21 C22 C23 120.35(16) . . ?
C21 C22 H22 119.8 . . ?
C23 C22 H22 119.8 . . ?
C22 C23 C24 120.35(16) . . ?
C22 C23 H23 119.8 . . ?
C24 C23 H23 119.8 . . ?
C23 C24 C19 119.40(16) . . ?
C23 C24 H24 120.3 . . ?
C19 C24 H24 120.3 . . ?
C30 C25 C26 120.57(16) . . ?
C30 C25 S1 119.81(13) . . ?
C26 C25 S1 119.59(13) . . ?
C27 C26 C25 119.21(16) . . ?
C27 C26 H26 120.4 . . ?
C25 C26 H26 120.4 . . ?
C26 C27 C28 121.29(16) . . ?
C26 C27 H27 119.4 . . ?
C28 C27 H27 119.4 . . ?
C29 C28 C27 118.12(16) . . ?
C29 C28 C31 121.17(16) . . ?
C27 C28 C31 120.71(16) . . ?
C30 C29 C28 121.61(16) . . ?
C30 C29 H29 119.2 . . ?
C28 C29 H29 119.2 . . ?
C29 C30 C25 119.16(16) . . ?
C29 C30 H30 120.4 . . ?
C25 C30 H30 120.4 . . ?
C28 C31 H31A 109.5 . . ?
C28 C31 H31B 109.5 . . ?
H31A C31 H31B 109.5 . . ?
C28 C31 H31C 109.5 . . ?
H31A C31 H31C 109.5 . . ?
H31B C31 H31C 109.5 . . ?
C16 C32 H32A 120.0 . . ?
C16 C32 H32B 120.0 . . ?
H32A C32 H32B 120.0 . . ?
C7 N1 C15 109.94(12) . . ?
C7 N1 C8 110.28(12) . . ?
C15 N1 C8 111.51(13) . . ?
C19 N2 C17 119.35(12) . . ?
C19 N2 S1 116.25(10) . . ?
C17 N2 S1 117.04(11) . . ?
C17 O3 C18 112.59(12) . . ?
O1 S1 O2 119.79(7) . . ?
O1 S1 N2 107.03(7) . . ?
O2 S1 N2 106.41(7) . . ?
O1 S1 C25 107.46(7) . . ?
O2 S1 C25 108.44(8) . . ?
N2 S1 C25 107.09(7) . . ?

loop_
_geom_bond_atom_site_label_1
_geom_bond_atom_site_label_2
_geom_bond_distance
_geom_bond_site_symmetry_2
_geom_bond_publ_flag
C1 C2 1.387(2) . ?
C1 C6 1.395(2) . ?
C1 H1 0.9500 . ?
C2 C3 1.384(3) . ?
C2 H2 0.9500 . ?
C3 C4 1.382(3) . ?
C3 H3 0.9500 . ?
C4 C5 1.389(2) . ?
C4 H4 0.9500 . ?
C5 C6 1.390(2) . ?
C5 H5 0.9500 . ?
C6 C7 1.511(2) . ?
C7 N1 1.465(2) . ?
C7 H7A 0.9900 . ?
C7 H7B 0.9900 . ?
C8 N1 1.468(2) . ?
C8 C9 1.513(2) . ?
C8 H8A 0.9900 . ?
C8 H8B 0.9900 . ?
C9 C14 1.389(2) . ?
C9 C10 1.390(2) . ?
C10 C11 1.386(3) . ?
C10 H10 0.9500 . ?
C11 C12 1.375(3) . ?
C11 H11 0.9500 . ?
C12 C13 1.385(3) . ?
C12 H12 0.9500 . ?
C13 C14 1.384(2) . ?
C13 H13 0.9500 . ?
C14 H14 0.9500 . ?
C15 N1 1.467(2) . ?
C15 C16 1.506(2) . ?
C15 H15A 0.9900 . ?
C15 H15B 0.9900 . ?
C16 C32 1.320(2) . ?
C16 C17 1.514(2) . ?
C17 O3 1.4184(19) . ?
C17 N2 1.470(2) . ?
C17 H17 1.0000 . ?
C18 O3 1.423(2) . ?
C18 H18A 0.9800 . ?
C18 H18B 0.9800 . ?
C18 H18C 0.9800 . ?
C19 C24 1.387(2) . ?
C19 C20 1.391(2) . ?
C19 N2 1.446(2) . ?
C20 C21 1.388(2) . ?
C20 H20 0.9500 . ?
C21 C22 1.382(2) . ?
C21 H21 0.9500 . ?
C22 C23 1.381(2) . ?
C22 H22 0.9500 . ?
C23 C24 1.385(2) . ?
C23 H23 0.9500 . ?
C24 H24 0.9500 . ?
C25 C30 1.388(2) . ?
C25 C26 1.391(2) . ?
C25 S1 1.7674(17) . ?
C26 C27 1.385(2) . ?
C26 H26 0.9500 . ?
C27 C28 1.393(2) . ?
C27 H27 0.9500 . ?
C28 C29 1.392(2) . ?
C28 C31 1.507(2) . ?
C29 C30 1.382(2) . ?
C29 H29 0.9500 . ?
C30 H30 0.9500 . ?
C31 H31A 0.9800 . ?
C31 H31B 0.9800 . ?
C31 H31C 0.9800 . ?
C32 H32A 0.9500 . ?
C32 H32B 0.9500 . ?
N2 S1 1.6552(13) . ?
O1 S1 1.4284(12) . ?
O2 S1 1.4358(12) . ?
